data_7701265
loop_
_publ_author_name
'Askari, Banafshe'
'Amiri Rudbari, Hadi'
'Micale, Nicola'
'Schirmeister, Tanja'
'Efferth, Thomas'
'Seo, Ean-Jeong'
'Bruno, Giuseppe'
'Schwickert, Kevin'

_publ_section_title
;
 Ruthenium(ii) and palladium(ii) homo- and heterobimetallic complexes:
 synthesis, crystal structures, theoretical calculations and biological
 studies.
;
_journal_issue 42
_journal_name_full 'Dalton transactions (Cambridge, England : 2003)'
_journal_page_first 15869
_journal_page_last 15887
_journal_paper_doi 10.1039/c9dt02353d
_journal_volume 48
_journal_year 2019
_chemical_formula_sum 'C24 H52 Cl2 N2 P2 Pd2 S2'
_chemical_formula_weight 778.43
_space_group_crystal_system monoclinic
_space_group_IT_number 14
_space_group_name_Hall '-P 2yn'
_space_group_name_H-M_alt 'P 1 21/n 1'
_symmetry_space_group_name_Hall '-P 2yn'
_symmetry_space_group_name_H-M 'P 1 21/n 1'
_atom_sites_solution_hydrogens geom
_audit_creation_method SHELXL-2016/6
_audit_update_record
;
2019-06-04 deposited with the CCDC.    2019-09-25 downloaded from the CCDC.
;
_cell_angle_alpha 90
_cell_angle_beta 98.419(12)
_cell_angle_gamma 90
_cell_formula_units_Z 2
_cell_length_a 9.7730(17)
_cell_length_b 14.705(2)
_cell_length_c 11.9647(17)
_cell_measurement_reflns_used 1129
_cell_measurement_temperature 298(2)
_cell_measurement_theta_max 21.05
_cell_measurement_theta_min 2.63
_cell_volume 1700.9(4)
_computing_cell_refinement 'SAINT (Bruker, 2007)'
_computing_data_collection 'APEX2 (Bruker, 2007)'
_computing_data_reduction 'SAINT (Bruker, 2007)'
_computing_structure_refinement 'SHELXL-2016/6 (Sheldrick, 2016)'
_computing_structure_solution 'SHELXS97 (Sheldrick, 2008)'
_diffrn_ambient_temperature 298(2)
_diffrn_measured_fraction_theta_full 0.000
_diffrn_measured_fraction_theta_max 0.999
_diffrn_measurement_device_type 'Bruker APEX-II CCD'
_diffrn_radiation_type MoK\a
_diffrn_radiation_wavelength 0.71073
_diffrn_reflns_av_R_equivalents 0.0282
_diffrn_reflns_av_unetI/netI 0.0501
_diffrn_reflns_Laue_measured_fraction_full 0.000
_diffrn_reflns_Laue_measured_fraction_max 0.999
_diffrn_reflns_limit_h_max 0
_diffrn_reflns_limit_h_min -11
_diffrn_reflns_limit_k_max 0
_diffrn_reflns_limit_k_min -17
_diffrn_reflns_limit_l_max 14
_diffrn_reflns_limit_l_min -14
_diffrn_reflns_number 3207
_diffrn_reflns_point_group_measured_fraction_full 0.000
_diffrn_reflns_point_group_measured_fraction_max 0.999
_diffrn_reflns_theta_full 0.500
_diffrn_reflns_theta_max 24.987
_diffrn_reflns_theta_min 2.209
_exptl_absorpt_coefficient_mu 1.447
_exptl_absorpt_correction_T_max 0.849
_exptl_absorpt_correction_T_min 0.610
_exptl_absorpt_correction_type multi-scan
_exptl_absorpt_process_details 'SADABS; Bruker, 2008'
_exptl_crystal_colour yellow
_exptl_crystal_density_diffrn 1.520
_exptl_crystal_description flat
_exptl_crystal_F_000 796
_exptl_crystal_size_max 0.32
_exptl_crystal_size_mid 0.26
_exptl_crystal_size_min 0.09
_refine_diff_density_max 0.532
_refine_diff_density_min -0.385
_refine_diff_density_rms 0.073
_refine_ls_extinction_method none
_refine_ls_goodness_of_fit_ref 0.862
_refine_ls_hydrogen_treatment constr
_refine_ls_matrix_type full
_refine_ls_number_parameters 158
_refine_ls_number_reflns 2991
_refine_ls_number_restraints 0
_refine_ls_restrained_S_all 0.862
_refine_ls_R_factor_all 0.0504
_refine_ls_R_factor_gt 0.0329
_refine_ls_shift/su_max 0.001
_refine_ls_shift/su_mean 0.000
_refine_ls_structure_factor_coef Fsqd
_refine_ls_weighting_details 'w=1/[\s^2^(Fo^2^)+(0.0346P)^2^] where P=(Fo^2^+2Fc^2^)/3'
_refine_ls_weighting_scheme calc
_refine_ls_wR_factor_gt 0.0668
_refine_ls_wR_factor_ref 0.0694
_reflns_Friedel_coverage 0.000
_reflns_number_gt 2101
_reflns_number_total 2991
_reflns_threshold_expression 'I > 2\s(I)'
_cod_data_source_file c9dt02353d2.cif
_cod_data_source_block shelx_CCDC1
_cod_depositor_comments 'Adding full bibliography for 7701264--7701265.cif.'
_cod_database_code 7701265
_shelx_shelxl_version_number 2016/6
_shelx_space_group_comment
;
The symmetry employed for this shelxl refinement is uniquely defined
by the following loop, which should always be used as a source of
symmetry information in preference to the above space-group names.
They are only intended as comments.
;

loop_
_space_group_symop_operation_xyz
'x, y, z'
'-x+1/2, y+1/2, -z+1/2'
'-x, -y, -z'
'x-1/2, -y-1/2, z-1/2'

loop_
_atom_site_label
_atom_site_type_symbol
_atom_site_fract_x
_atom_site_fract_y
_atom_site_fract_z
_atom_site_U_iso_or_equiv
_atom_site_adp_type
_atom_site_occupancy
_atom_site_site_symmetry_order
_atom_site_calc_flag
_atom_site_refinement_flags_posn
_atom_site_refinement_flags_adp
Pd1 Pd 0.84501(3) 0.07358(2) 0.67158(3) 0.03881(11) Uani 1 1 d . .
Cl1 Cl 0.87549(13) 0.20268(9) 0.78540(10) 0.0632(4) Uani 1 1 d . .
S1 S 0.82348(11) -0.05661(8) 0.56935(10) 0.0497(3) Uani 1 1 d . .
P1 P 0.64676(11) 0.05218(8) 0.74331(9) 0.0450(3) Uani 1 1 d . .
N1 N 1.0203(3) 0.0940(2) 0.5924(3) 0.0394(8) Uani 1 1 d . .
C1 C 0.9553(4) -0.0407(2) 0.4880(3) 0.0325(9) Uani 1 1 d . .
C2 C 1.1034(4) 0.1767(3) 0.6147(4) 0.0526(12) Uani 1 1 d . .
H2A H 1.196180 0.165548 0.597973 0.063 Uiso 1 1 calc R U
H2B H 1.110218 0.192476 0.693980 0.063 Uiso 1 1 calc R U
C3 C 1.0397(6) 0.2549(3) 0.5434(4) 0.0787(17) Uani 1 1 d . .
H3A H 1.031463 0.238841 0.464942 0.118 Uiso 1 1 calc R U
H3B H 1.097376 0.307680 0.557520 0.118 Uiso 1 1 calc R U
H3C H 0.949629 0.267807 0.562523 0.118 Uiso 1 1 calc R U
C4 C 0.6775(5) 0.0256(3) 0.8940(3) 0.0547(12) Uani 1 1 d . .
H4A H 0.716748 0.078748 0.934805 0.066 Uiso 1 1 calc R U
H4B H 0.589417 0.012966 0.919016 0.066 Uiso 1 1 calc R U
C5 C 0.7716(6) -0.0532(4) 0.9242(4) 0.0766(17) Uani 1 1 d . .
H5A H 0.860235 -0.040929 0.899870 0.092 Uiso 1 1 calc R U
H5B H 0.732660 -0.106811 0.884221 0.092 Uiso 1 1 calc R U
C6 C 0.7941(7) -0.0725(4) 1.0519(4) 0.100(2) Uani 1 1 d . .
H6A H 0.825277 -0.018145 1.092174 0.150 Uiso 1 1 calc R U
H6B H 0.862453 -0.119390 1.068650 0.150 Uiso 1 1 calc R U
H6C H 0.708621 -0.092139 1.074658 0.150 Uiso 1 1 calc R U
C7 C 0.5436(4) 0.1550(3) 0.7343(4) 0.0528(12) Uani 1 1 d . .
H7A H 0.455603 0.141117 0.758838 0.063 Uiso 1 1 calc R U
H7B H 0.590290 0.199280 0.786685 0.063 Uiso 1 1 calc R U
C8 C 0.5156(5) 0.1980(3) 0.6188(4) 0.0611(13) Uani 1 1 d . .
H8A H 0.456616 0.158178 0.568113 0.073 Uiso 1 1 calc R U
H8B H 0.602122 0.205377 0.589141 0.073 Uiso 1 1 calc R U
C9 C 0.4452(5) 0.2912(4) 0.6229(5) 0.0778(16) Uani 1 1 d . .
H9A H 0.356264 0.283481 0.646694 0.117 Uiso 1 1 calc R U
H9B H 0.433810 0.318324 0.549162 0.117 Uiso 1 1 calc R U
H9C H 0.501549 0.329916 0.675452 0.117 Uiso 1 1 calc R U
C10 C 0.5344(4) -0.0371(3) 0.6758(4) 0.0475(11) Uani 1 1 d . .
H10A H 0.518185 -0.024936 0.595260 0.057 Uiso 1 1 calc R U
H10B H 0.584096 -0.094241 0.686497 0.057 Uiso 1 1 calc R U
C11 C 0.3946(5) -0.0496(3) 0.7155(4) 0.0620(14) Uani 1 1 d . .
H11A H 0.409074 -0.061961 0.796037 0.074 Uiso 1 1 calc R U
H11B H 0.342504 0.006589 0.703400 0.074 Uiso 1 1 calc R U
C12 C 0.3111(5) -0.1257(4) 0.6553(4) 0.0660(14) Uani 1 1 d . .
H12A H 0.292317 -0.112436 0.576006 0.099 Uiso 1 1 calc R U
H12B H 0.225368 -0.131750 0.684951 0.099 Uiso 1 1 calc R U
H12C H 0.362205 -0.181515 0.666649 0.099 Uiso 1 1 calc R U

loop_
_atom_site_aniso_label
_atom_site_aniso_U_11
_atom_site_aniso_U_22
_atom_site_aniso_U_33
_atom_site_aniso_U_23
_atom_site_aniso_U_13
_atom_site_aniso_U_12
Pd1 0.03737(17) 0.04294(19) 0.03914(17) -0.00543(17) 0.01566(12) -0.00144(17)
Cl1 0.0637(8) 0.0627(8) 0.0676(8) -0.0269(6) 0.0246(6) -0.0122(6)
S1 0.0482(6) 0.0473(7) 0.0604(7) -0.0127(6) 0.0313(5) -0.0125(5)
P1 0.0438(6) 0.0542(8) 0.0409(6) -0.0008(5) 0.0196(5) 0.0032(6)
N1 0.0375(19) 0.044(2) 0.0393(18) -0.0044(16) 0.0146(15) -0.0029(16)
C1 0.029(2) 0.030(2) 0.040(2) 0.0009(18) 0.0129(18) -0.0008(16)
C2 0.048(3) 0.054(3) 0.060(3) -0.021(2) 0.022(2) -0.017(2)
C3 0.117(5) 0.043(3) 0.082(4) -0.005(3) 0.035(4) -0.007(3)
C4 0.053(3) 0.071(3) 0.043(3) 0.006(2) 0.020(2) 0.001(3)
C5 0.082(4) 0.086(4) 0.068(3) 0.018(3) 0.030(3) 0.028(3)
C6 0.117(5) 0.122(5) 0.064(4) 0.030(4) 0.020(3) 0.041(5)
C7 0.045(3) 0.062(3) 0.056(3) -0.006(2) 0.024(2) 0.000(2)
C8 0.057(3) 0.071(4) 0.059(3) 0.001(3) 0.019(2) 0.009(3)
C9 0.064(3) 0.067(4) 0.105(4) 0.014(3) 0.019(3) -0.001(3)
C10 0.048(3) 0.053(3) 0.046(3) 0.001(2) 0.020(2) -0.002(2)
C11 0.051(3) 0.072(4) 0.067(3) -0.002(3) 0.022(2) -0.009(3)
C12 0.049(3) 0.075(4) 0.075(4) 0.015(3) 0.015(3) -0.009(3)

loop_
_atom_type_symbol
_atom_type_description
_atom_type_scat_dispersion_real
_atom_type_scat_dispersion_imag
_atom_type_scat_source
C C 0.0033 0.0016 'International Tables Vol C Tables 4.2.6.8 and 6.1.1.4'
H H 0.0000 0.0000 'International Tables Vol C Tables 4.2.6.8 and 6.1.1.4'
N N 0.0061 0.0033 'International Tables Vol C Tables 4.2.6.8 and 6.1.1.4'
P P 0.1023 0.0942 'International Tables Vol C Tables 4.2.6.8 and 6.1.1.4'
S S 0.1246 0.1234 'International Tables Vol C Tables 4.2.6.8 and 6.1.1.4'
Cl Cl 0.1484 0.1585 'International Tables Vol C Tables 4.2.6.8 and 6.1.1.4'
Pd Pd -0.9988 1.0072 'International Tables Vol C Tables 4.2.6.8 and 6.1.1.4'

loop_
_geom_angle_atom_site_label_1
_geom_angle_atom_site_label_2
_geom_angle_atom_site_label_3
_geom_angle
_geom_angle_site_symmetry_1
_geom_angle_site_symmetry_3
N1 Pd1 P1 175.57(9) . .
N1 Pd1 S1 83.95(9) . .
P1 Pd1 S1 94.04(4) . .
N1 Pd1 Cl1 95.99(9) . .
P1 Pd1 Cl1 86.25(4) . .
S1 Pd1 Cl1 176.53(5) . .
C1 S1 Pd1 99.80(13) . .
C7 P1 C10 106.3(2) . .
C7 P1 C4 104.3(2) . .
C10 P1 C4 106.6(2) . .
C7 P1 Pd1 111.28(15) . .
C10 P1 Pd1 115.32(14) . .
C4 P1 Pd1 112.31(15) . .
C1 N1 C2 118.8(3) 3_756 .
C1 N1 Pd1 120.2(3) 3_756 .
C2 N1 Pd1 120.3(3) . .
N1 C1 C1 117.8(4) 3_756 3_756
N1 C1 S1 124.6(3) 3_756 .
C1 C1 S1 117.6(4) 3_756 .
N1 C2 C3 110.9(4) . .
N1 C2 H2A 109.5 . .
C3 C2 H2A 109.5 . .
N1 C2 H2B 109.5 . .
C3 C2 H2B 109.5 . .
H2A C2 H2B 108.0 . .
C2 C3 H3A 109.5 . .
C2 C3 H3B 109.5 . .
H3A C3 H3B 109.5 . .
C2 C3 H3C 109.5 . .
H3A C3 H3C 109.5 . .
H3B C3 H3C 109.5 . .
C5 C4 P1 114.3(3) . .
C5 C4 H4A 108.7 . .
P1 C4 H4A 108.7 . .
C5 C4 H4B 108.7 . .
P1 C4 H4B 108.7 . .
H4A C4 H4B 107.6 . .
C4 C5 C6 112.2(4) . .
C4 C5 H5A 109.2 . .
C6 C5 H5A 109.2 . .
C4 C5 H5B 109.2 . .
C6 C5 H5B 109.2 . .
H5A C5 H5B 107.9 . .
C5 C6 H6A 109.5 . .
C5 C6 H6B 109.5 . .
H6A C6 H6B 109.5 . .
C5 C6 H6C 109.5 . .
H6A C6 H6C 109.5 . .
H6B C6 H6C 109.5 . .
C8 C7 P1 115.4(3) . .
C8 C7 H7A 108.4 . .
P1 C7 H7A 108.4 . .
C8 C7 H7B 108.4 . .
P1 C7 H7B 108.4 . .
H7A C7 H7B 107.5 . .
C7 C8 C9 111.5(4) . .
C7 C8 H8A 109.3 . .
C9 C8 H8A 109.3 . .
C7 C8 H8B 109.3 . .
C9 C8 H8B 109.3 . .
H8A C8 H8B 108.0 . .
C8 C9 H9A 109.5 . .
C8 C9 H9B 109.5 . .
H9A C9 H9B 109.5 . .
C8 C9 H9C 109.5 . .
H9A C9 H9C 109.5 . .
H9B C9 H9C 109.5 . .
C11 C10 P1 117.3(3) . .
C11 C10 H10A 108.0 . .
P1 C10 H10A 108.0 . .
C11 C10 H10B 108.0 . .
P1 C10 H10B 108.0 . .
H10A C10 H10B 107.2 . .
C12 C11 C10 112.9(4) . .
C12 C11 H11A 109.0 . .
C10 C11 H11A 109.0 . .
C12 C11 H11B 109.0 . .
C10 C11 H11B 109.0 . .
H11A C11 H11B 107.8 . .
C11 C12 H12A 109.5 . .
C11 C12 H12B 109.5 . .
H12A C12 H12B 109.5 . .
C11 C12 H12C 109.5 . .
H12A C12 H12C 109.5 . .
H12B C12 H12C 109.5 . .

loop_
_geom_bond_atom_site_label_1
_geom_bond_atom_site_label_2
_geom_bond_distance
_geom_bond_site_symmetry_2
Pd1 N1 2.097(3) .
Pd1 P1 2.2531(12) .
Pd1 S1 2.2649(12) .
Pd1 Cl1 2.3299(12) .
S1 C1 1.740(4) .
P1 C7 1.812(5) .
P1 C10 1.822(4) .
P1 C4 1.826(4) .
N1 C1 1.291(5) 3_756
N1 C2 1.465(5) .
C1 C1 1.484(7) 3_756
C2 C3 1.511(6) .
C2 H2A 0.9700 .
C2 H2B 0.9700 .
C3 H3A 0.9600 .
C3 H3B 0.9600 .
C3 H3C 0.9600 .
C4 C5 1.491(6) .
C4 H4A 0.9700 .
C4 H4B 0.9700 .
C5 C6 1.538(6) .
C5 H5A 0.9700 .
C5 H5B 0.9700 .
C6 H6A 0.9600 .
C6 H6B 0.9600 .
C6 H6C 0.9600 .
C7 C8 1.508(6) .
C7 H7A 0.9700 .
C7 H7B 0.9700 .
C8 C9 1.537(6) .
C8 H8A 0.9700 .
C8 H8B 0.9700 .
C9 H9A 0.9600 .
C9 H9B 0.9600 .
C9 H9C 0.9600 .
C10 C11 1.522(6) .
C10 H10A 0.9700 .
C10 H10B 0.9700 .
C11 C12 1.506(6) .
C11 H11A 0.9700 .
C11 H11B 0.9700 .
C12 H12A 0.9600 .
C12 H12B 0.9600 .
C12 H12C 0.9600 .

loop_
_geom_hbond_atom_site_label_D
_geom_hbond_atom_site_label_H
_geom_hbond_atom_site_label_A
_geom_hbond_distance_DH
_geom_hbond_distance_HA
_geom_hbond_distance_DA
_geom_hbond_angle_DHA
_geom_hbond_site_symmetry_A
C12 H12A Pd1 0.96 3.12 4.058(5) 165.7 3_656

loop_
_geom_torsion_atom_site_label_1
_geom_torsion_atom_site_label_2
_geom_torsion_atom_site_label_3
_geom_torsion_atom_site_label_4
_geom_torsion
_geom_torsion_site_symmetry_1
_geom_torsion_site_symmetry_4
Pd1 S1 C1 N1 -174.2(3) . 3_756
Pd1 S1 C1 C1 4.9(4) . 3_756
C1 N1 C2 C3 88.3(5) 3_756 .
Pd1 N1 C2 C3 -81.9(4) . .
C7 P1 C4 C5 -175.1(4) . .
C10 P1 C4 C5 72.7(4) . .
Pd1 P1 C4 C5 -54.5(4) . .
P1 C4 C5 C6 179.9(4) . .
C10 P1 C7 C8 -73.8(4) . .
C4 P1 C7 C8 173.8(3) . .
Pd1 P1 C7 C8 52.5(4) . .
P1 C7 C8 C9 -172.1(3) . .
C7 P1 C10 C11 -51.9(4) . .
C4 P1 C10 C11 58.9(4) . .
Pd1 P1 C10 C11 -175.7(3) . .
P1 C10 C11 C12 -179.3(3) . .
